data_7247668
loop_
_publ_author_name
'Lu, Kuang-Lieh'
'Sie, Shu-Ling'
'Kamal, Surabhi'
'Zong-Zhan, Lu'
'Wei, Ling-Fang'
'Luo, Tzuoo-Tsair'
'Liu, Yen-Hsiang'
'Chang, Chao-Wan'
'Chi, Kai-Ming'

_publ_section_title
;
 Fine-tuning synthesis of a novel CuI/CuII mixed-valence coordination
 polymer
;
_journal_name_full CrystEngComm
_journal_paper_doi 10.1039/D3CE01001E
_journal_year 2023
_chemical_formula_moiety 'C6 H4 Cl Cu2 N5'
_chemical_formula_sum 'C6 H4 Cl Cu2 N5'
_chemical_formula_weight 308.67
_space_group_crystal_system monoclinic
_space_group_IT_number 9
_space_group_name_Hall 'C -2yc'
_space_group_name_H-M_alt 'C 1 c 1'
_atom_sites_solution_hydrogens geom
_atom_sites_solution_primary direct
_atom_sites_solution_secondary difma;
_audit_creation_method SHELXL-2018/3
_audit_update_record
;
2023-10-21 deposited with the CCDC.	2023-10-27 downloaded from the CCDC.
;
_cell_angle_alpha 90
_cell_angle_beta 102.953(3)
_cell_angle_gamma 90
_cell_formula_units_Z 4
_cell_length_a 19.689(5)
_cell_length_b 3.6236(9)
_cell_length_c 11.631(3)
_cell_measurement_reflns_used 2199
_cell_measurement_temperature 200(2)
_cell_measurement_theta_max 24.59
_cell_measurement_theta_min 2.05
_cell_volume 808.7(4)
_computing_cell_refinement 'HKL Scalepack (Otwinowski & Minor 1997)'
_computing_data_collection 'Collect (Nonius BV, 1997-2000)'
_computing_data_reduction 'HKL Denzo and Scalepack (Otwinowski & Minor 19)'
_computing_molecular_graphics 'Ortep-3 for Windows (Farrugia, 1997)'
_computing_publication_material 'WinGX publication routines (Farrugia, 1999)'
_computing_structure_refinement 'SHELXL-2018/3 (Sheldrick, 2018)'
_computing_structure_solution 'SIR92 (Giacovazzo et al, 1993)'
_diffrn_ambient_temperature 200(2)
_diffrn_measured_fraction_theta_full 0.978
_diffrn_measured_fraction_theta_max 0.978
_diffrn_measurement_device_type 'Bruker APEX2'
_diffrn_measurement_method 'phi & omega scan'
_diffrn_radiation_type MoK\a
_diffrn_radiation_wavelength 0.71073
_diffrn_reflns_av_R_equivalents 0.0173
_diffrn_reflns_av_unetI/netI 0.0335
_diffrn_reflns_Laue_measured_fraction_full 0.978
_diffrn_reflns_Laue_measured_fraction_max 0.978
_diffrn_reflns_limit_h_max 21
_diffrn_reflns_limit_h_min -22
_diffrn_reflns_limit_k_max 1
_diffrn_reflns_limit_k_min -4
_diffrn_reflns_limit_l_max 13
_diffrn_reflns_limit_l_min -12
_diffrn_reflns_number 1437
_diffrn_reflns_point_group_measured_fraction_full 0.838
_diffrn_reflns_point_group_measured_fraction_max 0.838
_diffrn_reflns_theta_full 25.069
_diffrn_reflns_theta_max 25.069
_diffrn_reflns_theta_min 2.123
_diffrn_source 'fine-focus sealed tube'
_exptl_absorpt_coefficient_mu 5.543
_exptl_absorpt_correction_T_max 0.8087
_exptl_absorpt_correction_T_min 0.3752
_exptl_absorpt_correction_type multi-scan
_exptl_absorpt_process_details SADABS
_exptl_crystal_colour yellow
_exptl_crystal_density_diffrn 2.535
_exptl_crystal_description prism
_exptl_crystal_F_000 600
_exptl_crystal_size_max 0.220
_exptl_crystal_size_mid 0.100
_exptl_crystal_size_min 0.040
_refine_diff_density_max 0.645
_refine_diff_density_min -0.894
_refine_diff_density_rms 0.312
_refine_ls_abs_structure_details
;
 Refined as an inversion twin.
;
_refine_ls_abs_structure_Flack 0.38(4)
_refine_ls_extinction_method none
_refine_ls_goodness_of_fit_ref 1.069
_refine_ls_hydrogen_treatment constr
_refine_ls_matrix_type full
_refine_ls_number_parameters 128
_refine_ls_number_reflns 1200
_refine_ls_number_restraints 2
_refine_ls_restrained_S_all 1.068
_refine_ls_R_factor_all 0.0305
_refine_ls_R_factor_gt 0.0240
_refine_ls_shift/su_max 0.000
_refine_ls_shift/su_mean 0.000
_refine_ls_structure_factor_coef Fsqd
_refine_ls_weighting_details 'w=1/[\s^2^(Fo^2^)+(0.0805P)^2^] where P=(Fo^2^+2Fc^2^)/3'
_refine_ls_weighting_scheme calc
_refine_ls_wR_factor_gt 0.0655
_refine_ls_wR_factor_ref 0.1018
_reflns_Friedel_coverage 0.712
_reflns_Friedel_fraction_full 0.699
_reflns_Friedel_fraction_max 0.698
_reflns_number_gt 1156
_reflns_number_total 1200
_reflns_threshold_expression 'I > 2\s(I)'
_cod_data_source_file d3ce01001e2.cif
_cod_data_source_block shelx
_cod_original_cell_volume 808.7(3)
_cod_original_sg_symbol_H-M 'C c'
_cod_database_code 7247668
_shelx_shelxl_version_number 2018/3
_shelx_space_group_comment
;
The symmetry employed for this shelxl refinement is uniquely defined
by the following loop, which should always be used as a source of
symmetry information in preference to the above space-group names.
They are only intended as comments.
;
_shelx_estimated_absorpt_t_min 0.375
_shelx_estimated_absorpt_t_max 0.809

loop_
_space_group_symop_operation_xyz
'x, y, z'
'x, -y, z+1/2'
'x+1/2, y+1/2, z'
'x+1/2, -y+1/2, z+1/2'

loop_
_atom_site_label
_atom_site_type_symbol
_atom_site_fract_x
_atom_site_fract_y
_atom_site_fract_z
_atom_site_U_iso_or_equiv
_atom_site_adp_type
_atom_site_occupancy
_atom_site_site_symmetry_order
_atom_site_calc_flag
_atom_site_refinement_flags_posn
_atom_site_refinement_flags_adp
_atom_site_refinement_flags_occupancy
_atom_site_disorder_assembly
_atom_site_disorder_group
Cu1 Cu -0.14358(8) -0.1553(4) 0.64765(14) 0.0215(4) Uani 1 1 d . . . . .
Cu2 Cu -0.05000(6) -0.9890(3) 0.46608(9) 0.0192(4) Uani 1 1 d . . . . .
Cl1 Cl -0.13477(13) -0.4986(6) 0.4667(2) 0.0164(6) Uani 1 1 d . . . . .
C1 C 0.0567(5) 0.141(3) 0.7142(8) 0.013(2) Uani 1 1 d . . . . .
C2 C 0.1244(5) 0.222(3) 0.6871(9) 0.0120(18) Uani 1 1 d . . . . .
C3 C 0.1753(5) 0.385(3) 0.7735(9) 0.0126(19) Uani 1 1 d . . . . .
H3 H 0.164467 0.463987 0.845212 0.015 Uiso 1 1 calc R U . . .
C4 C 0.2411(5) 0.434(3) 0.7563(10) 0.017(2) Uani 1 1 d . . . . .
H4 H 0.275057 0.550338 0.816363 0.020 Uiso 1 1 calc R U . . .
C5 C 0.2094(5) 0.173(2) 0.5715(9) 0.0137(19) Uani 1 1 d . . . . .
H5 H 0.221407 0.099052 0.500210 0.016 Uiso 1 1 calc R U . . .
C6 C 0.1418(5) 0.121(3) 0.5818(9) 0.0136(19) Uani 1 1 d . . . . .
H6 H 0.107895 0.019203 0.518676 0.016 Uiso 1 1 calc R U . . .
N1 N -0.0476(5) -0.030(2) 0.7096(10) 0.0150(17) Uani 1 1 d . . . . .
N2 N -0.0027(4) 0.032(2) 0.6403(8) 0.0127(17) Uani 1 1 d . . . . .
N3 N 0.0495(4) 0.149(2) 0.8269(7) 0.0150(17) Uani 1 1 d . . . . .
N4 N -0.0159(4) 0.040(2) 0.8208(8) 0.0150(19) Uani 1 1 d . . . . .
N5 N 0.2594(4) 0.323(2) 0.6566(8) 0.0151(17) Uani 1 1 d . . . . .

loop_
_atom_site_aniso_label
_atom_site_aniso_U_11
_atom_site_aniso_U_22
_atom_site_aniso_U_33
_atom_site_aniso_U_23
_atom_site_aniso_U_13
_atom_site_aniso_U_12
Cu1 0.0096(6) 0.0356(7) 0.0190(6) -0.0011(7) 0.0023(4) -0.0039(5)
Cu2 0.0188(7) 0.0324(7) 0.0072(6) -0.0011(5) 0.0045(5) 0.0008(5)
Cl1 0.0162(12) 0.0172(10) 0.0147(15) -0.0021(9) 0.0013(10) 0.0012(8)
C1 0.018(5) 0.014(4) 0.006(4) -0.003(4) 0.001(4) -0.001(3)
C2 0.008(4) 0.017(4) 0.012(4) 0.007(4) 0.002(4) -0.003(3)
C3 0.012(5) 0.018(4) 0.009(5) 0.000(4) 0.004(4) 0.003(4)
C4 0.011(5) 0.021(4) 0.017(6) -0.002(4) -0.001(4) -0.001(4)
C5 0.015(5) 0.017(4) 0.009(5) 0.003(4) 0.003(4) -0.002(4)
C6 0.016(5) 0.020(4) 0.005(4) 0.001(4) 0.002(4) 0.002(4)
N1 0.013(4) 0.021(4) 0.010(4) -0.001(4) 0.003(3) -0.003(3)
N2 0.014(4) 0.020(4) 0.005(4) 0.001(3) 0.001(3) -0.001(3)
N3 0.010(4) 0.024(4) 0.011(4) 0.000(4) 0.002(3) -0.002(3)
N4 0.010(4) 0.025(4) 0.009(5) 0.002(3) 0.000(3) 0.002(3)
N5 0.011(4) 0.021(4) 0.014(4) 0.003(3) 0.005(4) 0.000(3)

loop_
_atom_type_symbol
_atom_type_description
_atom_type_scat_dispersion_real
_atom_type_scat_dispersion_imag
_atom_type_scat_source
Cu Cu 0.3201 1.2651 'International Tables Vol C Tables 4.2.6.8 and 6.1.1.4'
Cl Cl 0.1484 0.1585 'International Tables Vol C Tables 4.2.6.8 and 6.1.1.4'
C C 0.0033 0.0016 'International Tables Vol C Tables 4.2.6.8 and 6.1.1.4'
H H 0.0000 0.0000 'International Tables Vol C Tables 4.2.6.8 and 6.1.1.4'
N N 0.0061 0.0033 'International Tables Vol C Tables 4.2.6.8 and 6.1.1.4'

loop_
_geom_angle_atom_site_label_1
_geom_angle_atom_site_label_2
_geom_angle_atom_site_label_3
_geom_angle
_geom_angle_site_symmetry_1
_geom_angle_site_symmetry_3
_geom_angle_publ_flag
N1 Cu1 N5 152.7(4) . 3_445 ?
N1 Cu1 Cl1 100.7(3) . . ?
N5 Cu1 Cl1 106.4(3) 3_445 . ?
N4 Cu2 N2 133.9(3) 2_544 1_545 ?
N4 Cu2 Cl1 116.0(3) 2_544 . ?
N2 Cu2 Cl1 97.5(2) 1_545 . ?
N4 Cu2 Cl1 106.9(3) 2_544 1_545 ?
N2 Cu2 Cl1 100.5(2) 1_545 1_545 ?
Cl1 Cu2 Cl1 94.63(9) . 1_545 ?
Cu2 Cl1 Cu1 123.05(11) . . ?
Cu2 Cl1 Cu2 94.63(9) . 1_565 ?
Cu1 Cl1 Cu2 78.78(8) . 1_565 ?
N2 C1 N3 111.2(9) . . ?
N2 C1 C2 128.5(9) . . ?
N3 C1 C2 120.2(8) . . ?
C3 C2 C6 118.0(9) . . ?
C3 C2 C1 118.4(8) . . ?
C6 C2 C1 123.5(9) . . ?
C4 C3 C2 120.4(9) . . ?
C4 C3 H3 119.8 . . ?
C2 C3 H3 119.8 . . ?
N5 C4 C3 122.1(9) . . ?
N5 C4 H4 118.9 . . ?
C3 C4 H4 118.9 . . ?
N5 C5 C6 123.6(9) . . ?
N5 C5 H5 118.2 . . ?
C6 C5 H5 118.2 . . ?
C5 C6 C2 118.4(9) . . ?
C5 C6 H6 120.8 . . ?
C2 C6 H6 120.8 . . ?
N4 N1 N2 108.9(8) . . ?
N4 N1 Cu1 128.2(8) . . ?
N2 N1 Cu1 122.6(8) . . ?
N1 N2 C1 105.1(9) . . ?
N1 N2 Cu2 112.2(6) . 1_565 ?
C1 N2 Cu2 141.7(7) . 1_565 ?
N4 N3 C1 104.6(8) . . ?
N1 N4 N3 110.2(9) . . ?
N1 N4 Cu2 130.1(7) . 2_545 ?
N3 N4 Cu2 119.6(6) . 2_545 ?
C5 N5 C4 117.4(9) . . ?
C5 N5 Cu1 123.0(7) . 3 ?
C4 N5 Cu1 119.4(7) . 3 ?

loop_
_geom_bond_atom_site_label_1
_geom_bond_atom_site_label_2
_geom_bond_distance
_geom_bond_site_symmetry_2
_geom_bond_publ_flag
Cu1 N1 1.920(10) . ?
Cu1 N5 1.938(8) 3_445 ?
Cu1 Cl1 2.484(3) . ?
Cu2 N4 1.962(9) 2_544 ?
Cu2 N2 2.033(9) 1_545 ?
Cu2 Cl1 2.439(2) . ?
Cu2 Cl1 2.490(2) 1_545 ?
C1 N2 1.347(13) . ?
C1 N3 1.350(13) . ?
C1 C2 1.467(13) . ?
C2 C3 1.384(14) . ?
C2 C6 1.392(14) . ?
C3 C4 1.366(15) . ?
C3 H3 0.9500 . ?
C4 N5 1.350(15) . ?
C4 H4 0.9500 . ?
C5 N5 1.345(13) . ?
C5 C6 1.375(15) . ?
C5 H5 0.9500 . ?
C6 H6 0.9500 . ?
N1 N4 1.328(14) . ?
N1 N2 1.341(14) . ?
N3 N4 1.334(12) . ?
